data_4130900
loop_
_publ_author_name
'Zhylitskaya, Halina'
'Cybi\'nska, Joanna'
'Chmielewski, Piotr'
'Lis, Tadeusz'
'St\;epie\'n, Marcin'

_publ_section_title
;
 Bandgap Engineering in \p-Extended Pyrroles. A Modular Approach to
 Electron-Deficient Chromophores with Multi-Redox Activity.
;
_journal_issue 35
_journal_name_full 'Journal of the American Chemical Society'
_journal_page_first 11390
_journal_page_last 11398
_journal_paper_doi 10.1021/jacs.6b07826
_journal_volume 138
_journal_year 2016
_chemical_formula_moiety 'C20 H19 N3 O2, C H2 Cl2'
_chemical_formula_sum 'C21 H21 Cl2 N3 O2'
_chemical_formula_weight 418.31
_space_group_crystal_system monoclinic
_space_group_IT_number 4
_space_group_name_Hall 'P 2yb'
_space_group_name_H-M_alt 'P 1 21 1'
_atom_sites_solution_hydrogens mixed
_audit_creation_method SHELXL-2013
_cell_angle_alpha 90
_cell_angle_beta 102.43(2)
_cell_angle_gamma 90
_cell_formula_units_Z 2
_cell_length_a 7.1366(18)
_cell_length_b 12.004(3)
_cell_length_c 11.688(3)
_cell_measurement_reflns_used 4111
_cell_measurement_temperature 80(2)
_cell_measurement_theta_max 30.6
_cell_measurement_theta_min 2.9
_cell_volume 977.8(4)
_computing_cell_refinement 'CrysAlis RED; Oxford-Diffraction Poland, 2003'
_computing_data_collection 'CrysAlis CCD; Oxford-Diffraction Poland, 2003'
_computing_data_reduction 'CrysAlis RED; Oxford-Diffraction Poland, 2003'
_computing_structure_refinement 'SHELXL-2013 (Sheldrick, 2013)'
_computing_structure_solution 'SHELXS-97 (Sheldrick, 1990)'
_diffrn_ambient_temperature 80(2)
_diffrn_measured_fraction_theta_full 0.998
_diffrn_measured_fraction_theta_max 0.920
_diffrn_measurement_device_type 'Xcalibur, Ruby'
_diffrn_measurement_method '\w scans'
_diffrn_radiation_type MoK\a
_diffrn_radiation_wavelength 0.71073
_diffrn_reflns_av_R_equivalents 0.0247
_diffrn_reflns_av_unetI/netI 0.0409
_diffrn_reflns_Laue_measured_fraction_full 0.998
_diffrn_reflns_Laue_measured_fraction_max 0.920
_diffrn_reflns_limit_h_max 10
_diffrn_reflns_limit_h_min -5
_diffrn_reflns_limit_k_max 17
_diffrn_reflns_limit_k_min -14
_diffrn_reflns_limit_l_max 16
_diffrn_reflns_limit_l_min -16
_diffrn_reflns_number 6497
_diffrn_reflns_point_group_measured_fraction_full 0.896
_diffrn_reflns_point_group_measured_fraction_max 0.775
_diffrn_reflns_theta_full 25.500
_diffrn_reflns_theta_max 30.601
_diffrn_reflns_theta_min 2.923
_diffrn_source 'Enhance (Mo) X-ray Source'
_exptl_absorpt_coefficient_mu 0.355
_exptl_absorpt_correction_T_max 0.968
_exptl_absorpt_correction_T_min 0.902
_exptl_absorpt_correction_type analytical
_exptl_absorpt_process_details
;
CrysAlisPro, Agilent Technologies,
Version 1.171.36.21 (release 14-08-2012 CrysAlis171 .NET)
(compiled Sep 14 2012,17:21:16)
Analytical numeric absorption correction using a multifaceted crystal
               model based on expressions derived by R.C. Clark & J.S. Reid.
(Clark, R. C. & Reid, J. S. (1995). Acta Cryst. A51, 887-897)
;
_exptl_crystal_colour yellow
_exptl_crystal_density_diffrn 1.421
_exptl_crystal_description block
_exptl_crystal_F_000 436
_exptl_crystal_size_max 0.450
_exptl_crystal_size_mid 0.230
_exptl_crystal_size_min 0.100
_refine_diff_density_max 0.33
_refine_diff_density_min -0.21
_refine_diff_density_rms 0.055
_refine_ls_abs_structure_details
;
 Flack x determined using 1606 quotients [(I+)-(I-)]/[(I+)+(I-)]
 (Parsons and Flack (2004), Acta Cryst. A60, s61).
;
_refine_ls_abs_structure_Flack 0.02(3)
_refine_ls_extinction_method none
_refine_ls_goodness_of_fit_ref 1.047
_refine_ls_hydrogen_treatment constr
_refine_ls_matrix_type full
_refine_ls_number_parameters 262
_refine_ls_number_reflns 4650
_refine_ls_number_restraints 1
_refine_ls_restrained_S_all 1.046
_refine_ls_R_factor_all 0.0376
_refine_ls_R_factor_gt 0.0348
_refine_ls_shift/su_max 0.000
_refine_ls_shift/su_mean 0.000
_refine_ls_structure_factor_coef Fsqd
_refine_ls_weighting_details
;
 w=1/[\s^2^(Fo^2^)+(0.0427P)^2^+0.1695P]
 where P=(Fo^2^+2Fc^2^)/3
;
_refine_ls_weighting_scheme calc
_refine_ls_wR_factor_gt 0.0844
_refine_ls_wR_factor_ref 0.0863
_reflns_Friedel_coverage 0.613
_reflns_Friedel_fraction_full 0.783
_reflns_Friedel_fraction_max 0.616
_reflns_number_gt 4379
_reflns_number_total 4650
_reflns_threshold_expression 'I > 2\s(I)'
_cod_data_source_file ja6b07826_si_004.cif
_cod_data_source_block hz123a
_cod_original_sg_symbol_H-M 'P 21'
_cod_database_code 4130900
_shelx_space_group_comment
;
The symmetry employed for this shelxl refinement is uniquely defined
by the following loop, which should always be used as a source of
symmetry information in preference to the above space-group names.
They are only intended as comments.
;
_shelx_estimated_absorpt_t_min 0.857
_shelx_estimated_absorpt_t_max 0.965
_shelxl_version_number 2013-2

loop_
_space_group_symop_operation_xyz
'x, y, z'
'-x, y+1/2, -z'

loop_
_atom_site_label
_atom_site_type_symbol
_atom_site_fract_x
_atom_site_fract_y
_atom_site_fract_z
_atom_site_U_iso_or_equiv
_atom_site_adp_type
_atom_site_occupancy
_atom_site_site_symmetry_order
_atom_site_calc_flag
_atom_site_refinement_flags_posn
_atom_site_refinement_flags_adp
_atom_site_refinement_flags_occupancy
Cl1 Cl 0.4919(3) 0.42764(7) 0.35682(8) 0.0256(4) Uani 0.944(7) 1 d . . P
Cl11 Cl 0.570(5) 0.449(2) 0.377(2) 0.043(6) Uiso 0.056(7) 1 d . . P
Cl2 Cl 0.89177(10) 0.37978(7) 0.34689(6) 0.03302(18) Uani 1 1 d . . .
C21 C 0.6476(4) 0.3451(2) 0.2928(2) 0.0197(5) Uani 1 1 d . . .
H21A H 0.6151 0.3555 0.2068 0.024 Uiso 1 1 d R U .
H21B H 0.6275 0.2656 0.3094 0.024 Uiso 1 1 d R U .
N1 N 0.7633(3) 0.21241(18) 0.63070(17) 0.0169(4) Uani 1 1 d . . .
H1N H 0.8136 0.2523 0.6929 0.020 Uiso 1 1 calc R U .
C1 C 0.5778(3) 0.2235(2) 0.56696(19) 0.0142(4) Uani 1 1 d . . .
H1 H 0.4837 0.2741 0.5821 0.017 Uiso 1 1 calc R U .
C2 C 0.5553(3) 0.14744(19) 0.47753(19) 0.0132(4) Uani 1 1 d . . .
C3 C 0.7334(3) 0.08853(19) 0.48731(19) 0.0135(4) Uani 1 1 d . . .
C4 C 0.8587(3) 0.1307(2) 0.58402(19) 0.0151(4) Uani 1 1 d . . .
H4 H 0.9874 0.1076 0.6130 0.018 Uiso 1 1 calc R U .
C5 C 0.4160(3) 0.10330(19) 0.37783(19) 0.0126(4) Uani 1 1 d . . .
C6 C 0.2274(3) 0.12508(19) 0.32595(19) 0.0141(4) Uani 1 1 d . . .
H6 H 0.1587 0.1831 0.3540 0.017 Uiso 1 1 calc R U .
C7 C 0.1388(3) 0.0579(2) 0.22904(19) 0.0135(4) Uani 1 1 d . . .
H7 H 0.0083 0.0722 0.1934 0.016 Uiso 1 1 calc R U .
C8 C 0.2313(3) -0.02644(19) 0.18419(17) 0.0109(4) Uani 1 1 d . . .
C9 C 0.4314(3) -0.04706(18) 0.23255(17) 0.0100(4) Uani 1 1 d . . .
C10 C 0.5543(3) -0.12568(19) 0.19281(17) 0.0107(4) Uani 1 1 d . . .
C11 C 0.7425(3) -0.13700(18) 0.25429(18) 0.0121(4) Uani 1 1 d . . .
H11 H 0.8223 -0.1901 0.2277 0.015 Uiso 1 1 calc R U .
C12 C 0.8216(3) -0.0727(2) 0.35542(18) 0.0136(4) Uani 1 1 d . . .
H12 H 0.9502 -0.0843 0.3965 0.016 Uiso 1 1 calc R U .
C13 C 0.7096(3) 0.00584(19) 0.39246(18) 0.0113(4) Uani 1 1 d . . .
C14 C 0.5142(3) 0.01763(18) 0.32931(17) 0.0104(4) Uani 1 1 d . . .
C15 C 0.1155(3) -0.10901(19) 0.10187(18) 0.0111(4) Uani 1 1 d . . .
C16 C 0.4908(3) -0.18088(18) 0.07557(18) 0.0102(4) Uani 1 1 d . . .
O1 O 0.1158(2) -0.20791(14) 0.13316(13) 0.0133(3) Uani 1 1 d . . .
O2 O 0.4329(2) -0.12150(14) -0.01142(13) 0.0134(3) Uani 1 1 d . . .
N2 N 0.0048(3) -0.07272(17) 0.00097(16) 0.0125(4) Uani 1 1 d . . .
N3 N 0.5070(3) -0.29254(16) 0.06629(15) 0.0125(4) Uani 1 1 d . . .
C17 C -0.1185(3) -0.1522(2) -0.0740(2) 0.0182(5) Uani 1 1 d . . .
H17A H -0.0494 -0.1842 -0.1301 0.027 Uiso 1 1 calc R U .
H17B H -0.2342 -0.1142 -0.1165 0.027 Uiso 1 1 calc R U .
H17C H -0.1550 -0.2118 -0.0258 0.027 Uiso 1 1 calc R U .
C18 C 0.0278(3) 0.0356(2) -0.0513(2) 0.0172(5) Uani 1 1 d . . .
H18A H -0.0811 0.0835 -0.0459 0.026 Uiso 1 1 calc R U .
H18B H 0.0330 0.0256 -0.1337 0.026 Uiso 1 1 calc R U .
H18C H 0.1471 0.0704 -0.0092 0.026 Uiso 1 1 calc R U .
C19 C 0.4433(4) -0.3412(2) -0.05036(19) 0.0155(5) Uani 1 1 d . . .
H19A H 0.3096 -0.3202 -0.0822 0.023 Uiso 1 1 calc R U .
H19B H 0.4534 -0.4225 -0.0449 0.023 Uiso 1 1 calc R U .
H19C H 0.5243 -0.3135 -0.1021 0.023 Uiso 1 1 calc R U .
C20 C 0.5289(4) -0.3695(2) 0.16507(19) 0.0151(4) Uani 1 1 d . . .
H20A H 0.5697 -0.3282 0.2385 0.023 Uiso 1 1 calc R U .
H20B H 0.6256 -0.4258 0.1587 0.023 Uiso 1 1 calc R U .
H20C H 0.4059 -0.4062 0.1642 0.023 Uiso 1 1 calc R U .

loop_
_atom_site_aniso_label
_atom_site_aniso_U_11
_atom_site_aniso_U_22
_atom_site_aniso_U_33
_atom_site_aniso_U_23
_atom_site_aniso_U_13
_atom_site_aniso_U_12
Cl1 0.0433(8) 0.0186(4) 0.0171(4) 0.0046(3) 0.0112(4) 0.0105(4)
Cl2 0.0348(4) 0.0331(4) 0.0278(3) -0.0004(3) -0.0007(3) -0.0040(3)
C21 0.0293(12) 0.0141(11) 0.0157(10) -0.0007(9) 0.0049(9) -0.0025(10)
N1 0.0232(10) 0.0127(10) 0.0133(9) -0.0040(7) 0.0009(7) -0.0029(8)
C1 0.0200(10) 0.0101(10) 0.0128(10) 0.0000(8) 0.0044(8) -0.0002(9)
C2 0.0176(11) 0.0109(11) 0.0110(9) 0.0004(8) 0.0028(8) -0.0010(9)
C3 0.0181(11) 0.0112(10) 0.0115(9) -0.0001(8) 0.0038(8) -0.0011(9)
C4 0.0165(10) 0.0141(11) 0.0141(10) -0.0010(8) 0.0019(8) -0.0018(9)
C5 0.0185(10) 0.0090(10) 0.0111(9) 0.0000(7) 0.0049(8) -0.0014(9)
C6 0.0199(11) 0.0086(10) 0.0146(10) -0.0005(8) 0.0055(8) 0.0015(9)
C7 0.0126(9) 0.0131(11) 0.0143(9) 0.0016(8) 0.0019(8) 0.0005(8)
C8 0.0141(10) 0.0081(10) 0.0100(9) 0.0019(7) 0.0012(8) -0.0020(8)
C9 0.0143(10) 0.0068(10) 0.0088(8) 0.0012(7) 0.0020(7) 0.0001(8)
C10 0.0146(9) 0.0081(9) 0.0093(8) -0.0007(8) 0.0026(7) 0.0002(8)
C11 0.0144(9) 0.0099(11) 0.0129(9) -0.0007(8) 0.0044(7) 0.0008(8)
C12 0.0143(9) 0.0139(10) 0.0119(9) -0.0003(9) 0.0010(7) -0.0006(9)
C13 0.0132(10) 0.0105(10) 0.0106(9) 0.0005(7) 0.0031(7) -0.0028(8)
C14 0.0145(10) 0.0070(9) 0.0102(9) 0.0014(7) 0.0035(7) 0.0006(8)
C15 0.0097(9) 0.0114(10) 0.0126(9) -0.0002(8) 0.0033(7) 0.0013(8)
C16 0.0104(9) 0.0090(10) 0.0119(9) -0.0010(7) 0.0037(7) 0.0000(8)
O1 0.0170(8) 0.0095(8) 0.0130(7) 0.0012(6) 0.0024(6) -0.0002(6)
O2 0.0194(7) 0.0102(7) 0.0105(7) 0.0002(6) 0.0028(6) 0.0006(7)
N2 0.0137(8) 0.0099(9) 0.0124(8) 0.0006(7) -0.0004(6) -0.0011(8)
N3 0.0189(9) 0.0090(9) 0.0096(8) -0.0011(7) 0.0030(7) 0.0006(8)
C17 0.0186(11) 0.0181(12) 0.0153(10) -0.0017(9) -0.0024(8) -0.0041(10)
C18 0.0223(11) 0.0113(11) 0.0160(10) 0.0038(8) 0.0002(8) -0.0003(10)
C19 0.0249(12) 0.0090(10) 0.0120(10) -0.0034(8) 0.0024(9) -0.0011(9)
C20 0.0220(11) 0.0102(11) 0.0132(10) 0.0019(8) 0.0042(8) 0.0023(9)

loop_
_atom_type_symbol
_atom_type_description
_atom_type_scat_dispersion_real
_atom_type_scat_dispersion_imag
_atom_type_scat_source
C C 0.0033 0.0016 'International Tables Vol C Tables 4.2.6.8 and 6.1.1.4'
H H 0.0000 0.0000 'International Tables Vol C Tables 4.2.6.8 and 6.1.1.4'
N N 0.0061 0.0033 'International Tables Vol C Tables 4.2.6.8 and 6.1.1.4'
O O 0.0106 0.0060 'International Tables Vol C Tables 4.2.6.8 and 6.1.1.4'
Cl Cl 0.1484 0.1585 'International Tables Vol C Tables 4.2.6.8 and 6.1.1.4'

loop_
_geom_angle_atom_site_label_1
_geom_angle_atom_site_label_2
_geom_angle_atom_site_label_3
_geom_angle
Cl1 C21 Cl2 112.12(15)
Cl1 C21 H21A 109.1
Cl2 C21 H21A 109.2
Cl1 C21 H21B 109.1
Cl2 C21 H21B 109.3
H21A C21 H21B 107.9
C4 N1 C1 110.78(19)
C4 N1 H1N 124.6
C1 N1 H1N 124.6
C2 C1 N1 106.8(2)
C2 C1 H1 126.6
N1 C1 H1 126.6
C1 C2 C3 108.1(2)
C1 C2 C5 143.0(2)
C3 C2 C5 108.89(19)
C4 C3 C2 106.9(2)
C4 C3 C13 144.7(2)
C2 C3 C13 108.39(19)
N1 C4 C3 107.4(2)
N1 C4 H4 126.3
C3 C4 H4 126.3
C6 C5 C14 118.6(2)
C6 C5 C2 135.7(2)
C14 C5 C2 105.7(2)
C5 C6 C7 117.9(2)
C5 C6 H6 121.1
C7 C6 H6 121.1
C8 C7 C6 123.6(2)
C8 C7 H7 118.2
C6 C7 H7 118.2
C7 C8 C9 119.67(19)
C7 C8 C15 119.2(2)
C9 C8 C15 120.10(19)
C14 C9 C10 116.61(19)
C14 C9 C8 115.74(19)
C10 C9 C8 127.65(19)
C11 C10 C9 119.27(19)
C11 C10 C16 119.86(19)
C9 C10 C16 120.08(18)
C10 C11 C12 122.9(2)
C10 C11 H11 118.5
C12 C11 H11 118.5
C13 C12 C11 118.9(2)
C13 C12 H12 120.5
C11 C12 H12 120.5
C12 C13 C14 118.32(19)
C12 C13 C3 136.4(2)
C14 C13 C3 105.23(19)
C9 C14 C5 124.3(2)
C9 C14 C13 123.8(2)
C5 C14 C13 111.81(19)
O1 C15 N2 122.2(2)
O1 C15 C8 118.48(19)
N2 C15 C8 119.2(2)
O2 C16 N3 121.6(2)
O2 C16 C10 118.5(2)
N3 C16 C10 119.77(19)
C15 N2 C17 118.7(2)
C15 N2 C18 123.92(19)
C17 N2 C18 116.09(18)
C16 N3 C20 124.08(19)
C16 N3 C19 117.13(18)
C20 N3 C19 116.28(18)
N2 C17 H17A 109.5
N2 C17 H17B 109.5
H17A C17 H17B 109.5
N2 C17 H17C 109.5
H17A C17 H17C 109.5
H17B C17 H17C 109.5
N2 C18 H18A 109.5
N2 C18 H18B 109.5
H18A C18 H18B 109.5
N2 C18 H18C 109.5
H18A C18 H18C 109.5
H18B C18 H18C 109.5
N3 C19 H19A 109.5
N3 C19 H19B 109.5
H19A C19 H19B 109.5
N3 C19 H19C 109.5
H19A C19 H19C 109.5
H19B C19 H19C 109.5
N3 C20 H20A 109.5
N3 C20 H20B 109.5
H20A C20 H20B 109.5
N3 C20 H20C 109.5
H20A C20 H20C 109.5
H20B C20 H20C 109.5

loop_
_geom_bond_atom_site_label_1
_geom_bond_atom_site_label_2
_geom_bond_distance
Cl1 C21 1.770(3)
Cl2 C21 1.771(3)
C21 H21A 0.9900
C21 H21B 0.9900
N1 C4 1.372(3)
N1 C1 1.378(3)
N1 H1N 0.8800
C1 C2 1.371(3)
C1 H1 0.9500
C2 C3 1.437(3)
C2 C5 1.459(3)
C3 C4 1.378(3)
C3 C13 1.470(3)
C4 H4 0.9500
C5 C6 1.377(3)
C5 C14 1.429(3)
C6 C7 1.423(3)
C6 H6 0.9500
C7 C8 1.373(3)
C7 H7 0.9500
C8 C9 1.439(3)
C8 C15 1.500(3)
C9 C14 1.394(3)
C9 C10 1.432(3)
C10 C11 1.387(3)
C10 C16 1.502(3)
C11 C12 1.422(3)
C11 H11 0.9500
C12 C13 1.366(3)
C12 H12 0.9500
C13 C14 1.437(3)
C15 O1 1.242(3)
C15 N2 1.343(3)
C16 O2 1.238(3)
C16 N3 1.352(3)
N2 C17 1.457(3)
N2 C18 1.461(3)
N3 C20 1.461(3)
N3 C19 1.463(3)
C17 H17A 0.9800
C17 H17B 0.9800
C17 H17C 0.9800
C18 H18A 0.9800
C18 H18B 0.9800
C18 H18C 0.9800
C19 H19A 0.9800
C19 H19B 0.9800
C19 H19C 0.9800
C20 H20A 0.9800
C20 H20B 0.9800
C20 H20C 0.9800

loop_
_geom_hbond_atom_site_label_D
_geom_hbond_atom_site_label_H
_geom_hbond_atom_site_label_A
_geom_hbond_distance_DH
_geom_hbond_distance_HA
_geom_hbond_distance_DA
_geom_hbond_angle_DHA
_geom_hbond_site_symmetry_A
C21 H21A O2 0.99 2.25 3.240(3) 175.3 2_655
N1 H1N O1 0.88 2.04 2.873(3) 156.7 2_656

loop_
_geom_torsion_atom_site_label_1
_geom_torsion_atom_site_label_2
_geom_torsion_atom_site_label_3
_geom_torsion_atom_site_label_4
_geom_torsion
C4 N1 C1 C2 -0.3(3)
N1 C1 C2 C3 -0.1(3)
N1 C1 C2 C5 178.2(3)
C1 C2 C3 C4 0.5(3)
C5 C2 C3 C4 -178.5(2)
C1 C2 C3 C13 179.31(19)
C5 C2 C3 C13 0.4(3)
C1 N1 C4 C3 0.6(3)
C2 C3 C4 N1 -0.6(3)
C13 C3 C4 N1 -178.7(3)
C1 C2 C5 C6 1.7(5)
C3 C2 C5 C6 -180.0(3)
C1 C2 C5 C14 -178.2(3)
C3 C2 C5 C14 0.1(2)
C14 C5 C6 C7 2.2(3)
C2 C5 C6 C7 -177.7(2)
C5 C6 C7 C8 -0.5(4)
C6 C7 C8 C9 -2.8(3)
C6 C7 C8 C15 165.7(2)
C7 C8 C9 C14 4.3(3)
C15 C8 C9 C14 -164.14(19)
C7 C8 C9 C10 -175.6(2)
C15 C8 C9 C10 16.0(3)
C14 C9 C10 C11 2.9(3)
C8 C9 C10 C11 -177.2(2)
C14 C9 C10 C16 -166.9(2)
C8 C9 C10 C16 13.0(3)
C9 C10 C11 C12 -0.8(3)
C16 C10 C11 C12 169.1(2)
C10 C11 C12 C13 -1.7(3)
C11 C12 C13 C14 1.9(3)
C11 C12 C13 C3 -178.7(2)
C4 C3 C13 C12 -2.1(5)
C2 C3 C13 C12 179.8(3)
C4 C3 C13 C14 177.4(3)
C2 C3 C13 C14 -0.7(2)
C10 C9 C14 C5 177.2(2)
C8 C9 C14 C5 -2.7(3)
C10 C9 C14 C13 -2.8(3)
C8 C9 C14 C13 177.3(2)
C6 C5 C14 C9 -0.6(3)
C2 C5 C14 C9 179.4(2)
C6 C5 C14 C13 179.5(2)
C2 C5 C14 C13 -0.6(2)
C12 C13 C14 C9 0.4(3)
C3 C13 C14 C9 -179.1(2)
C12 C13 C14 C5 -179.6(2)
C3 C13 C14 C5 0.8(2)
C7 C8 C15 O1 -115.5(2)
C9 C8 C15 O1 53.0(3)
C7 C8 C15 N2 59.9(3)
C9 C8 C15 N2 -131.7(2)
C11 C10 C16 O2 -118.1(2)
C9 C10 C16 O2 51.7(3)
C11 C10 C16 N3 58.5(3)
C9 C10 C16 N3 -131.7(2)
O1 C15 N2 C17 0.0(3)
C8 C15 N2 C17 -175.2(2)
O1 C15 N2 C18 -166.7(2)
C8 C15 N2 C18 18.1(3)
O2 C16 N3 C20 -164.6(2)
C10 C16 N3 C20 18.9(3)
O2 C16 N3 C19 -3.3(3)
C10 C16 N3 C19 -179.8(2)
